data_8100680
loop_
_publ_author_name
'de la Encarnacion, Esther'
'Pons, Josefina'
'Ros, Josep'
'Torres, M. Rosario'

_publ_section_title
;
Crystal structure of two isomers of dichloro(\h^6^-1-isopropyl-
4-methyl-1,3-cyclohexadiene)(diphenylphosphinophenylethyne)ruthenium(II), 
RuCl~2~(C~10~H~14~)[(C~6~H~5~)~2~CC(C~6~H~5~)]
;
_journal_issue 3
_journal_name_full 'Zeitschrift f\"ur Kristallographie - New Crystal Structures'
_journal_page_first 375
_journal_page_last 378
_journal_volume 217
_journal_year 2002
_chemical_formula_structural RuCl~2~(C~10~H~14~)(P(C~6~H~5~)~2~CC(C~6~H~5~))
_chemical_formula_sum 'C30 H29 Cl2 P Ru'
_chemical_formula_weight 592.47
_space_group_IT_number 2
_symmetry_cell_setting triclinic
_symmetry_space_group_name_Hall '-P 1'
_symmetry_space_group_name_H-M 'P -1'
_cell_angle_alpha 92.613(3)
_cell_angle_beta 97.701(3)
_cell_angle_gamma 101.843(3)
_cell_formula_units_Z 2
_cell_length_a 8.9131(14)
_cell_length_b 11.5445(18)
_cell_length_c 13.542(2)
_cell_measurement_temperature 296(2)
_cell_volume 1347.6(4)
_diffrn_ambient_temperature 296(2)
_exptl_crystal_density_diffrn 1.460
_cod_depositor_comments
;
The following automatic conversions were performed:
'_symmetry_cell_setting' value 'Triclinic' changed to 'triclinic'
according to '/home/saulius/struct/CIF-dictionaries/cif_core.dic'
dictionary named 'cif_core.dic' version 2.4.1 from 2010-06-29.

Automatic conversion script
Id: cif_fix_enum 1527 2010-12-29 10:47:43Z saulius 
;
_cod_database_code 8100680

loop_
_symmetry_equiv_pos_as_xyz
'x, y, z'
'-x, -y, -z'

loop_
_atom_site_label
_atom_site_type_symbol
_atom_site_fract_x
_atom_site_fract_y
_atom_site_fract_z
_atom_site_U_iso_or_equiv
_atom_site_adp_type
_atom_site_occupancy
_atom_site_symmetry_multiplicity
_atom_site_Wyckoff_symbol
_atom_site_calc_flag
_atom_site_refinement_flags
_atom_site_disorder_assembly
_atom_site_disorder_group
Ru1 Ru 1.05028(8) 0.31414(5) 0.87200(5) 0.0351(4) Uani 1 2 i d . . .
Cl1 Cl 0.8001(3) 0.3617(2) 0.83062(19) 0.0480(6) Uani 1 2 i d . . .
Cl2 Cl 1.1669(3) 0.49891(19) 0.80834(19) 0.0499(7) Uani 1 2 i d . . .
P1 P 1.0153(3) 0.22012(19) 0.71029(18) 0.0383(6) Uani 1 2 i d . . .
C1 C 1.0596(10) 0.3431(8) 1.0381(6) 0.040(2) Uani 1 2 i d . . .
H1 H 1.0101 0.4040 1.0641 0.048 Uiso 1 2 i calc R . .
C2 C 1.2058(10) 0.3762(8) 1.0159(7) 0.041(2) Uani 1 2 i d . . .
H2 H 1.2555 0.4607 1.0263 0.049 Uiso 1 2 i calc R . .
C3 C 1.2750(11) 0.3004(9) 0.9547(8) 0.051(3) Uani 1 2 i d . . .
C4 C 1.1837(11) 0.1863(8) 0.9240(7) 0.043(2) Uani 1 2 i d . . .
H4 H 1.2182 0.1374 0.8742 0.052 Uiso 1 2 i calc R . .
C5 C 1.0285(11) 0.1485(8) 0.9479(7) 0.044(2) Uani 1 2 i d . . .
H5 H 0.9613 0.0754 0.9145 0.052 Uiso 1 2 i calc R . .
C6 C 0.9650(10) 0.2278(7) 1.0038(6) 0.037(2) Uani 1 2 i d . . .
C7 C 0.8038(11) 0.1960(9) 1.0304(8) 0.051(3) Uani 1 2 i d . . .
H7 H 0.7615 0.2679 1.0283 0.061 Uiso 1 2 i calc R . .
C8 C 0.6920(12) 0.0999(10) 0.9591(9) 0.065(3) Uani 1 2 i d . . .
H8A H 0.6908 0.1229 0.8918 0.097 Uiso 1 2 i calc R . .
H8B H 0.5897 0.0905 0.9768 0.097 Uiso 1 2 i calc R . .
H8C H 0.7254 0.0262 0.9640 0.097 Uiso 1 2 i calc R . .
C9 C 0.8157(13) 0.1611(10) 1.1375(8) 0.064(3) Uani 1 2 i d . . .
H9A H 0.8696 0.0973 1.1440 0.095 Uiso 1 2 i calc R . .
H9B H 0.7135 0.1359 1.1547 0.095 Uiso 1 2 i calc R . .
H9C H 0.8714 0.2281 1.1816 0.095 Uiso 1 2 i calc R . .
C10 C 1.4343(13) 0.3395(11) 0.9287(9) 0.068(3) Uani 1 2 i d . . .
H10A H 1.5093 0.3418 0.9871 0.102 Uiso 1 2 i calc R . .
H10B H 1.4453 0.4172 0.9044 0.102 Uiso 1 2 i calc R . .
H10C H 1.4508 0.2846 0.8779 0.102 Uiso 1 2 i calc R . .
C11 C 0.9060(12) 0.0716(9) 0.7065(8) 0.052(3) Uani 1 2 i d . . .
C12 C 0.8346(12) -0.0255(9) 0.7139(9) 0.055(3) Uani 1 2 i d . . .
C13 C 0.7485(12) -0.1441(8) 0.7235(8) 0.050(3) Uani 1 2 i d . . .
C14 C 0.8034(18) -0.2416(11) 0.6908(11) 0.085(4) Uani 1 2 i d . . .
H14 H 0.8919 -0.2319 0.6600 0.102 Uiso 1 2 i calc R . .
C15 C 0.7198(18) -0.3558(10) 0.7061(12) 0.090(4) Uani 1 2 i d . . .
H15 H 0.7537 -0.4223 0.6845 0.108 Uiso 1 2 i calc R . .
C16 C 0.5898(16) -0.3705(10) 0.7520(10) 0.072(3) Uani 1 2 i d . . .
H16 H 0.5359 -0.4465 0.7606 0.086 Uiso 1 2 i calc R . .
C17 C 0.5401(15) -0.2756(11) 0.7847(10) 0.078(4) Uani 1 2 i d . . .
H17 H 0.4530 -0.2861 0.8169 0.093 Uiso 1 2 i calc R . .
C18 C 0.6192(13) -0.1602(10) 0.7704(9) 0.063(3) Uani 1 2 i d . . .
H18 H 0.5837 -0.0948 0.7927 0.076 Uiso 1 2 i calc R . .
C19 C 0.9175(11) 0.2749(9) 0.5995(8) 0.049(2) Uani 1 2 i d . . .
C20 C 0.8889(12) 0.3860(9) 0.6008(8) 0.050(2) Uani 1 2 i d . . .
H20 H 0.9158 0.4348 0.6598 0.061 Uiso 1 2 i calc R . .
C21 C 0.8198(15) 0.4281(12) 0.5150(10) 0.074(4) Uani 1 2 i d . . .
H21 H 0.8007 0.5044 0.5166 0.089 Uiso 1 2 i calc R . .
C22 C 0.7803(15) 0.3556(12) 0.4282(9) 0.072(3) Uani 1 2 i d . . .
H22 H 0.7349 0.3833 0.3706 0.086 Uiso 1 2 i calc R . .
C23 C 0.8072(17) 0.2420(13) 0.4255(9) 0.077(4) Uani 1 2 i d . . .
H23 H 0.7803 0.1930 0.3666 0.092 Uiso 1 2 i calc R . .
C24 C 0.8751(15) 0.2020(11) 0.5119(9) 0.068(3) Uani 1 2 i d . . .
H24 H 0.8924 0.1252 0.5110 0.081 Uiso 1 2 i calc R . .
C25 C 1.1938(11) 0.1999(8) 0.6691(7) 0.045(2) Uani 1 2 i d . . .
C26 C 1.2984(14) 0.3013(10) 0.6472(10) 0.074(4) Uani 1 2 i d . . .
H26 H 1.2729 0.3752 0.6530 0.089 Uiso 1 2 i calc R . .
C27 C 1.4365(15) 0.2930(13) 0.6176(12) 0.094(5) Uani 1 2 i d . . .
H27 H 1.5026 0.3609 0.6020 0.113 Uiso 1 2 i calc R . .
C28 C 1.4787(15) 0.1848(14) 0.6106(13) 0.099(5) Uani 1 2 i d . . .
H28 H 1.5719 0.1790 0.5892 0.119 Uiso 1 2 i calc R . .
C29 C 1.3803(18) 0.0852(14) 0.6361(14) 0.110(6) Uani 1 2 i d . . .
H29 H 1.4100 0.0126 0.6355 0.132 Uiso 1 2 i calc R . .
C30 C 1.2374(15) 0.0932(11) 0.6623(11) 0.082(4) Uani 1 2 i d . . .
H30 H 1.1699 0.0247 0.6756 0.098 Uiso 1 2 i calc R . .

loop_
_atom_site_aniso_label
_atom_site_aniso_U_11
_atom_site_aniso_U_22
_atom_site_aniso_U_33
_atom_site_aniso_U_23
_atom_site_aniso_U_13
_atom_site_aniso_U_12
Ru1 0.0280(5) 0.0151(5) 0.0649(6) 0.0123(3) 0.0118(3) 0.0053(3)
Cl1 0.0355(13) 0.0360(13) 0.0787(16) 0.0170(11) 0.0133(11) 0.0163(10)
Cl2 0.0502(15) 0.0225(12) 0.0783(17) 0.0178(11) 0.0192(12) 0.0012(10)
P1 0.0331(13) 0.0206(12) 0.0628(15) 0.0087(10) 0.0118(11) 0.0049(10)
C1 0.035(5) 0.043(6) 0.039(5) 0.005(4) 0.002(4) 0.004(4)
C2 0.036(5) 0.024(5) 0.062(6) 0.005(4) 0.003(4) 0.006(4)
C3 0.034(5) 0.048(6) 0.067(6) 0.026(5) -0.011(5) 0.005(5)
C4 0.043(6) 0.033(5) 0.062(6) 0.010(4) 0.010(4) 0.027(5)
C5 0.044(6) 0.024(5) 0.065(6) 0.005(4) 0.004(4) 0.012(4)
C6 0.042(5) 0.018(4) 0.053(5) 0.013(4) 0.013(4) 0.006(4)
C7 0.038(5) 0.033(5) 0.088(7) 0.019(5) 0.023(5) 0.008(4)
C8 0.035(6) 0.050(7) 0.107(9) 0.025(6) 0.015(6) -0.001(5)
C9 0.057(7) 0.051(7) 0.089(8) 0.020(6) 0.030(6) 0.011(6)
C10 0.044(6) 0.066(8) 0.098(9) 0.017(6) 0.021(6) 0.013(6)
C11 0.052(6) 0.029(6) 0.072(7) 0.005(5) 0.010(5) 0.001(5)
C12 0.044(6) 0.027(6) 0.092(8) 0.010(5) 0.012(5) -0.003(5)
C13 0.051(6) 0.016(5) 0.078(7) 0.007(4) 0.001(5) 0.001(4)
C14 0.090(10) 0.036(7) 0.130(12) -0.001(7) 0.030(8) 0.007(7)
C15 0.107(12) 0.021(6) 0.148(13) 0.007(7) 0.037(10) 0.013(7)
C16 0.081(9) 0.023(6) 0.105(9) 0.016(6) 0.012(7) -0.001(6)
C17 0.059(8) 0.052(8) 0.110(10) 0.016(7) 0.013(7) -0.017(6)
C18 0.057(7) 0.039(6) 0.093(8) 0.009(5) 0.013(6) 0.006(5)
C19 0.036(5) 0.033(6) 0.081(7) 0.021(5) 0.016(5) 0.008(4)
C20 0.047(6) 0.039(6) 0.068(6) 0.011(5) 0.009(5) 0.012(5)
C21 0.078(9) 0.058(8) 0.092(9) 0.035(7) 0.013(7) 0.023(7)
C22 0.067(8) 0.080(9) 0.069(8) 0.033(7) 0.009(6) 0.012(7)
C23 0.093(10) 0.080(9) 0.058(7) 0.007(6) -0.005(6) 0.031(8)
C24 0.087(9) 0.048(7) 0.068(7) -0.006(6) 0.015(6) 0.012(6)
C25 0.043(6) 0.033(5) 0.057(6) 0.003(4) 0.000(4) 0.007(4)
C26 0.063(8) 0.034(6) 0.131(11) 0.007(6) 0.051(7) -0.002(5)
C27 0.054(8) 0.073(10) 0.157(14) -0.007(9) 0.054(8) -0.005(7)
C28 0.045(7) 0.088(12) 0.171(15) -0.018(10) 0.053(9) 0.015(8)
C29 0.084(11) 0.078(11) 0.197(17) 0.028(11) 0.059(11) 0.052(10)
C30 0.068(8) 0.037(7) 0.154(12) 0.010(7) 0.053(8) 0.020(6)

loop_
_geom_bond_atom_site_label_1
_geom_bond_atom_site_label_2
_geom_bond_distance
_geom_bond_site_symmetry_2
_geom_bond_publ_flag
Ru1 C4 2.163(8) . ?
Ru1 C3 2.199(9) . ?
Ru1 C5 2.197(9) . ?
Ru1 C6 2.229(8) . ?
Ru1 C2 2.230(9) . ?
Ru1 C1 2.247(9) . ?
Ru1 P1 2.352(3) . ?
Ru1 Cl1 2.405(2) . ?
Ru1 Cl2 2.423(2) . ?
P1 C11 1.784(10) . ?
P1 C25 1.810(10) . ?
P1 C19 1.836(10) . ?
C1 C2 1.359(13) . ?
C1 C6 1.441(12) . ?
C1 H1 0.9800 . ?
C2 C3 1.457(15) . ?
C2 H2 0.9800 . ?
C3 C4 1.410(14) . ?
C3 C10 1.494(14) . ?
C4 C5 1.447(13) . ?
C4 H4 0.9800 . ?
C5 C6 1.412(13) . ?
C5 H5 0.9800 . ?
C6 C7 1.505(13) . ?
C7 C8 1.532(15) . ?
C7 C9 1.519(15) . ?
C7 H7 0.9800 . ?
C8 H8A 0.9600 . ?
C8 H8B 0.9600 . ?
C8 H8C 0.9600 . ?
C9 H9A 0.9600 . ?
C9 H9B 0.9600 . ?
C9 H9C 0.9600 . ?
C10 H10A 0.9600 . ?
C10 H10B 0.9600 . ?
C10 H10C 0.9600 . ?
C11 C12 1.186(14) . ?
C12 C13 1.446(13) . ?
C13 C14 1.393(16) . ?
C13 C18 1.373(16) . ?
C14 C15 1.414(18) . ?
C14 H14 0.9300 . ?
C15 C16 1.372(19) . ?
C15 H15 0.9300 . ?
C16 C17 1.341(18) . ?
C16 H16 0.9300 . ?
C17 C18 1.409(16) . ?
C17 H17 0.9300 . ?
C18 H18 0.9300 . ?
C19 C20 1.358(14) . ?
C19 C24 1.385(15) . ?
C20 C21 1.396(15) . ?
C20 H20 0.9300 . ?
C21 C22 1.373(18) . ?
C21 H21 0.9300 . ?
C22 C23 1.381(18) . ?
C22 H22 0.9300 . ?
C23 C24 1.387(16) . ?
C23 H23 0.9300 . ?
C24 H24 0.9300 . ?
C25 C30 1.369(15) . ?
C25 C26 1.409(14) . ?
C26 C27 1.364(17) . ?
C26 H26 0.9300 . ?
C27 C28 1.379(19) . ?
C27 H27 0.9300 . ?
C28 C29 1.38(2) . ?
C28 H28 0.9300 . ?
C29 C30 1.387(19) . ?
C29 H29 0.9300 . ?
C30 H30 0.9300 . ?
